data_1573892
loop_
_publ_author_name
'Yu, Yongjiang'
'Chen, Wang'
'Hu, Rongrong'
'Tang, Ben Zhong'

_publ_section_title
;
 The base-free multicomponent polymerization of elemental sulfur,
 difluoromethylene phosphobetaine and amines toward electron-deficient
 aromatic polythioureas
;
_journal_issue 13
_journal_name_full 'Polymer Chemistry'
_journal_page_first 1509
_journal_page_last 1518
_journal_paper_doi 10.1039/D4PY01387E
_journal_volume 16
_journal_year 2025
_chemical_formula_moiety 'C15 H16 N2 S'
_chemical_formula_sum 'C15 H16 N2 S'
_chemical_formula_weight 256.36
_space_group_crystal_system orthorhombic
_space_group_IT_number 60
_space_group_name_Hall '-P 2n 2ab'
_space_group_name_H-M_alt 'P b c n'
_atom_sites_solution_hydrogens geom
_atom_sites_solution_primary dual
_audit_creation_date 2023-07-05
_audit_creation_method
;
Olex2 1.5
(compiled 2023.03.06 svn.rbb2c1857 for OlexSys, GUI svn.r6748)
;
_audit_update_record
;
2024-12-03 deposited with the CCDC.	2025-02-04 downloaded from the CCDC.
;
_cell_angle_alpha 90
_cell_angle_beta 90
_cell_angle_gamma 90
_cell_formula_units_Z 4
_cell_length_a 11.6219(2)
_cell_length_b 13.9013(2)
_cell_length_c 8.4102(2)
_cell_measurement_reflns_used 3310
_cell_measurement_temperature 150.00(10)
_cell_measurement_theta_max 73.8120
_cell_measurement_theta_min 4.9870
_cell_volume 1358.75(4)
_computing_cell_refinement 'CrysAlisPro 1.171.39.28b (Rigaku OD, 2015)'
_computing_data_collection 'CrysAlisPro 1.171.39.28b (Rigaku OD, 2015)'
_computing_data_reduction 'CrysAlisPro 1.171.39.28b (Rigaku OD, 2015)'
_computing_molecular_graphics 'Olex2 1.5 (Dolomanov et al., 2009)'
_computing_publication_material 'Olex2 1.5 (Dolomanov et al., 2009)'
_computing_structure_refinement 'SHELXL 2018/3 (Sheldrick, 2015)'
_computing_structure_solution 'SHELXT 2018/2 (Sheldrick, 2018)'
_diffrn_ambient_environment N~2~
_diffrn_ambient_temperature 150.00(10)
_diffrn_detector 'Bruker APEX2 area detector'
_diffrn_detector_area_resol_mean 7.9
_diffrn_detector_type 'CCD area detector'
_diffrn_measured_fraction_theta_full 0.988
_diffrn_measured_fraction_theta_max 0.960
_diffrn_measurement_details
;
List of Runs (angles in degrees, time in seconds):

  # Type    Start    End  Width  t~exp~   \w     \q     \k     \f   Frames
#--------------------------------------------------------------------------
  1  \w     12.00  37.00   0.50    0.50    --   -1.00   2.00 -67.00   50
  2  \w    -57.00 -32.00   0.50    0.50    --    5.00  -2.00 127.00   50
  3  \w    -81.00 -55.00   0.50    0.50    -- -100.10   2.00 -67.00   52
  4  \w   -162.00-137.00   0.50    0.50    -- -100.10  -2.00 127.00   50
  5  \w    -16.00   9.00   0.50    0.50    --   -1.00 -72.00  60.00   50
  6  \w    -73.00 -44.00   0.50    0.50    --   -1.00 -72.00  60.00   58
  7  \w    -58.00  12.00   0.50    0.50    --    1.00 -57.00 -30.00  140
  8  \w    -85.00 -60.00   0.50    0.50    --    1.00 -57.00 -30.00   50
  9  \w   -188.00-141.00   0.50    0.50    -- -100.10 -19.00 -30.00   94
 10  \w   -132.00 -92.00   0.50    0.50    -- -100.10 -19.00 -30.00   80
 11  \w    -98.00 -58.00   0.50    0.50    -- -100.10  72.00-180.00   80
 12  \w   -105.00 -12.00   0.50    0.50    -- -100.10  72.00  90.00  186
 13  \w   -114.00 -33.00   0.50    0.50    -- -100.10  19.00 150.00  162
 14  \w   -112.00 -87.00   0.50    0.50    -- -100.10  72.00 150.00   50
 15  \w   -114.00 -49.00   0.50    0.50    -- -100.10  72.00  30.00  130
;
_diffrn_measurement_device 'three-circle diffractometer'
_diffrn_measurement_device_type 'Bruker SMART APEX2 area detector'
_diffrn_measurement_method '\w and \f scans'
_diffrn_orient_matrix_type 'CrysAlisPro convention (1999,Acta A55,543-557)'
_diffrn_orient_matrix_UB_11 -0.0292684000
_diffrn_orient_matrix_UB_12 -0.1080270000
_diffrn_orient_matrix_UB_13 0.0051924000
_diffrn_orient_matrix_UB_21 0.1291553000
_diffrn_orient_matrix_UB_22 -0.0244485000
_diffrn_orient_matrix_UB_23 0.0021824000
_diffrn_orient_matrix_UB_31 -0.0005590000
_diffrn_orient_matrix_UB_32 0.0035099000
_diffrn_orient_matrix_UB_33 0.1832774000
_diffrn_radiation_monochromator 'mirror optics'
_diffrn_radiation_probe x-ray
_diffrn_radiation_type 'Cu K\a'
_diffrn_radiation_wavelength 1.54184
_diffrn_reflns_av_R_equivalents 0.0177
_diffrn_reflns_av_unetI/netI 0.0162
_diffrn_reflns_Laue_measured_fraction_full 0.988
_diffrn_reflns_Laue_measured_fraction_max 0.960
_diffrn_reflns_limit_h_max 14
_diffrn_reflns_limit_h_min -13
_diffrn_reflns_limit_k_max 17
_diffrn_reflns_limit_k_min -16
_diffrn_reflns_limit_l_max 9
_diffrn_reflns_limit_l_min -5
_diffrn_reflns_number 4973
_diffrn_reflns_point_group_measured_fraction_full 0.988
_diffrn_reflns_point_group_measured_fraction_max 0.960
_diffrn_reflns_theta_full 67.684
_diffrn_reflns_theta_max 73.966
_diffrn_reflns_theta_min 4.960
_diffrn_source 'microfocus sealed X-ray tube'
_diffrn_source_type 'Incoatec I\ms'
_exptl_absorpt_coefficient_mu 1.965
_exptl_absorpt_correction_T_max 1.00000
_exptl_absorpt_correction_T_min 0.82167
_exptl_absorpt_correction_type multi-scan
_exptl_absorpt_process_details
;
CrysAlisPro 1.171.39.28b (Rigaku Oxford Diffraction, 2015)
Empirical absorption correction using spherical harmonics,
 implemented in SCALE3 ABSPACK scaling algorithm.
;
_exptl_crystal_colour colourless
_exptl_crystal_colour_primary colourless
_exptl_crystal_density_diffrn 1.253
_exptl_crystal_description needle
_exptl_crystal_F_000 544
_exptl_crystal_size_max 0.02
_exptl_crystal_size_mid 0.01
_exptl_crystal_size_min 0.01
_refine_diff_density_max 0.223
_refine_diff_density_min -0.325
_refine_diff_density_rms 0.050
_refine_ls_extinction_method none
_refine_ls_goodness_of_fit_ref 1.058
_refine_ls_hydrogen_treatment constr
_refine_ls_matrix_type full
_refine_ls_number_parameters 84
_refine_ls_number_reflns 1331
_refine_ls_number_restraints 0
_refine_ls_restrained_S_all 1.058
_refine_ls_R_factor_all 0.0352
_refine_ls_R_factor_gt 0.0340
_refine_ls_shift/su_max 0.000
_refine_ls_shift/su_mean 0.000
_refine_ls_structure_factor_coef Fsqd
_refine_ls_weighting_details 'w=1/[\s^2^(Fo^2^)+(0.0521P)^2^+0.5922P] where P=(Fo^2^+2Fc^2^)/3'
_refine_ls_weighting_scheme calc
_refine_ls_wR_factor_gt 0.0927
_refine_ls_wR_factor_ref 0.0937
_reflns_Friedel_coverage 0.000
_reflns_number_gt 1268
_reflns_number_total 1331
_reflns_threshold_expression 'I > 2\s(I)'
_cod_data_source_file d4py01387e2.cif
_cod_data_source_block 1
_cod_depositor_comments 'Adding full bibliography for 1573892--1573897.cif.'
_cod_database_code 1573892
_shelx_shelxl_version_number 2018/3
_shelx_space_group_comment
;
The symmetry employed for this shelxl refinement is uniquely defined
by the following loop, which should always be used as a source of
symmetry information in preference to the above space-group names.
They are only intended as comments.
;
_shelx_estimated_absorpt_t_max 0.981
_shelx_estimated_absorpt_t_min 0.962
_olex2_refinement_description
;
1. Fixed Uiso
 At 1.2 times of:
  All C(H) groups, All N(H) groups
 At 1.5 times of:
  All C(H,H,H) groups
2.a Aromatic/amide H refined with riding coordinates:
 N1(H1), C3(H3), C4(H4), C6(H6), C7(H7)
2.b Idealised Me refined as rotating group:
 C1(H1A,H1B,H1C)
;
_olex2_submission_special_instructions 'No special instructions were received'
_oxdiff_exptl_absorpt_empirical_details
;
Empirical correction (ABSPACK) includes:
- Absorption correction using spherical harmonics
- Frame scaling
;
_oxdiff_exptl_absorpt_empirical_full_max 1.262
_oxdiff_exptl_absorpt_empirical_full_min 0.756

loop_
_space_group_symop_operation_xyz
'x, y, z'
'-x+1/2, -y+1/2, z+1/2'
'-x, y, -z+1/2'
'x+1/2, -y+1/2, -z'
'-x, -y, -z'
'x-1/2, y-1/2, -z-1/2'
'x, -y, z-1/2'
'-x-1/2, y-1/2, z'

loop_
_atom_site_label
_atom_site_type_symbol
_atom_site_fract_x
_atom_site_fract_y
_atom_site_fract_z
_atom_site_U_iso_or_equiv
_atom_site_adp_type
_atom_site_occupancy
_atom_site_site_symmetry_order
_atom_site_calc_flag
_atom_site_refinement_flags_posn
_atom_site_refinement_flags_adp
_atom_site_refinement_flags_occupancy
_atom_site_disorder_assembly
_atom_site_disorder_group
S1 S 0.500000 0.45921(3) 0.250000 0.02094(17) Uani 1 2 d S T P . .
N1 N 0.48797(9) 0.63020(8) 0.38714(14) 0.0224(3) Uani 1 1 d . . . . .
H1 H 0.512787 0.602534 0.471932 0.027 Uiso 1 1 calc R U . . .
C1 C 0.28323(14) 1.00178(10) 0.4780(2) 0.0374(4) Uani 1 1 d . . . . .
H1A H 0.275710 1.033549 0.377197 0.056 Uiso 1 1 calc R U . . .
H1B H 0.331314 1.039517 0.546738 0.056 Uiso 1 1 calc R U . . .
H1C H 0.208607 0.994489 0.525448 0.056 Uiso 1 1 calc R U . . .
C2 C 0.33679(11) 0.90394(9) 0.45388(17) 0.0262(3) Uani 1 1 d . . . . .
C3 C 0.43103(13) 0.87458(10) 0.54252(17) 0.0313(3) Uani 1 1 d . . . . .
H3 H 0.460877 0.915737 0.619323 0.038 Uiso 1 1 calc R U . . .
C4 C 0.48219(12) 0.78503(10) 0.51955(18) 0.0286(3) Uani 1 1 d . . . . .
H4 H 0.545485 0.766827 0.580159 0.034 Uiso 1 1 calc R U . . .
C5 C 0.43795(11) 0.72340(8) 0.40570(15) 0.0206(3) Uani 1 1 d . . . . .
C6 C 0.34229(11) 0.75060(9) 0.31706(16) 0.0247(3) Uani 1 1 d . . . . .
H6 H 0.311611 0.708884 0.241726 0.030 Uiso 1 1 calc R U . . .
C7 C 0.29295(11) 0.84002(9) 0.34147(17) 0.0264(3) Uani 1 1 d . . . . .
H7 H 0.229161 0.857841 0.281551 0.032 Uiso 1 1 calc R U . . .
C8 C 0.500000 0.58152(13) 0.250000 0.0192(4) Uani 1 2 d S T P . .

loop_
_atom_site_aniso_label
_atom_site_aniso_U_11
_atom_site_aniso_U_22
_atom_site_aniso_U_33
_atom_site_aniso_U_23
_atom_site_aniso_U_13
_atom_site_aniso_U_12
S1 0.0288(3) 0.0156(2) 0.0185(3) 0.000 0.00057(15) 0.000
N1 0.0315(6) 0.0177(5) 0.0179(6) 0.0009(4) -0.0011(4) 0.0029(4)
C1 0.0347(8) 0.0274(7) 0.0501(10) -0.0102(7) -0.0010(7) 0.0075(6)
C2 0.0266(7) 0.0220(7) 0.0301(7) -0.0031(5) 0.0037(5) 0.0025(5)
C3 0.0358(8) 0.0275(7) 0.0305(8) -0.0116(6) -0.0059(6) 0.0042(6)
C4 0.0325(7) 0.0276(7) 0.0258(7) -0.0050(6) -0.0065(5) 0.0057(5)
C5 0.0261(6) 0.0173(6) 0.0185(6) 0.0004(5) 0.0032(5) 0.0008(5)
C6 0.0264(7) 0.0223(6) 0.0253(7) -0.0033(5) -0.0018(5) -0.0020(5)
C7 0.0235(6) 0.0260(7) 0.0296(7) 0.0002(5) -0.0015(5) 0.0023(5)
C8 0.0202(8) 0.0186(9) 0.0189(9) 0.000 -0.0012(6) 0.000

loop_
_atom_type_symbol
_atom_type_description
_atom_type_scat_dispersion_real
_atom_type_scat_dispersion_imag
_atom_type_scat_source
C C 0.0181 0.0091 'International Tables Vol C Tables 4.2.6.8 and 6.1.1.4'
H H 0.0000 0.0000 'International Tables Vol C Tables 4.2.6.8 and 6.1.1.4'
N N 0.0311 0.0180 'International Tables Vol C Tables 4.2.6.8 and 6.1.1.4'
S S 0.3331 0.5567 'International Tables Vol C Tables 4.2.6.8 and 6.1.1.4'

loop_
_geom_angle_atom_site_label_1
_geom_angle_atom_site_label_2
_geom_angle_atom_site_label_3
_geom_angle
_geom_angle_site_symmetry_1
_geom_angle_site_symmetry_3
_geom_angle_publ_flag
C5 N1 H1 116.8 . . ?
C8 N1 H1 116.8 . . ?
C8 N1 C5 126.33(11) . . ?
H1A C1 H1B 109.5 . . ?
H1A C1 H1C 109.5 . . ?
H1B C1 H1C 109.5 . . ?
C2 C1 H1A 109.5 . . ?
C2 C1 H1B 109.5 . . ?
C2 C1 H1C 109.5 . . ?
C3 C2 C1 121.25(13) . . ?
C3 C2 C7 117.76(12) . . ?
C7 C2 C1 120.99(13) . . ?
C2 C3 H3 119.1 . . ?
C2 C3 C4 121.72(13) . . ?
C4 C3 H3 119.1 . . ?
C3 C4 H4 120.3 . . ?
C5 C4 C3 119.38(13) . . ?
C5 C4 H4 120.3 . . ?
C4 C5 N1 119.07(12) . . ?
C4 C5 C6 119.97(12) . . ?
C6 C5 N1 120.87(11) . . ?
C5 C6 H6 120.1 . . ?
C7 C6 C5 119.72(12) . . ?
C7 C6 H6 120.1 . . ?
C2 C7 H7 119.3 . . ?
C6 C7 C2 121.44(12) . . ?
C6 C7 H7 119.3 . . ?
N1 C8 S1 120.22(8) 3_655 . ?
N1 C8 S1 120.22(8) . . ?
N1 C8 N1 119.57(16) . 3_655 ?

loop_
_geom_bond_atom_site_label_1
_geom_bond_atom_site_label_2
_geom_bond_distance
_geom_bond_site_symmetry_2
_geom_bond_publ_flag
S1 C8 1.7003(18) . ?
N1 H1 0.8600 . ?
N1 C5 1.4286(15) . ?
N1 C8 1.3445(14) . ?
C1 H1A 0.9600 . ?
C1 H1B 0.9600 . ?
C1 H1C 0.9600 . ?
C1 C2 1.5094(18) . ?
C2 C3 1.386(2) . ?
C2 C7 1.3939(19) . ?
C3 H3 0.9300 . ?
C3 C4 1.3930(19) . ?
C4 H4 0.9300 . ?
C4 C5 1.3839(18) . ?
C5 C6 1.3909(18) . ?
C6 H6 0.9300 . ?
C6 C7 1.3843(18) . ?
C7 H7 0.9300 . ?

loop_
_geom_torsion_atom_site_label_1
_geom_torsion_atom_site_label_2
_geom_torsion_atom_site_label_3
_geom_torsion_atom_site_label_4
_geom_torsion
_geom_torsion_site_symmetry_1
_geom_torsion_site_symmetry_2
_geom_torsion_site_symmetry_3
_geom_torsion_site_symmetry_4
_geom_torsion_publ_flag
N1 C5 C6 C7 177.65(12) . . . . ?
C1 C2 C3 C4 -179.02(14) . . . . ?
C1 C2 C7 C6 179.20(13) . . . . ?
C2 C3 C4 C5 -0.2(2) . . . . ?
C3 C2 C7 C6 -0.8(2) . . . . ?
C3 C4 C5 N1 -177.53(12) . . . . ?
C3 C4 C5 C6 -0.9(2) . . . . ?
C4 C5 C6 C7 1.1(2) . . . . ?
C5 N1 C8 S1 -150.99(9) . . . . ?
C5 N1 C8 N1 29.02(9) . . . 3_655 ?
C5 C6 C7 C2 -0.2(2) . . . . ?
C7 C2 C3 C4 1.0(2) . . . . ?
C8 N1 C5 C4 -145.26(12) . . . . ?
C8 N1 C5 C6 38.14(18) . . . . ?
